data_1506579
loop_
_publ_author_name
'Grecian, Scott'
'Wrobleski, Aaron D.'
'Aub\'e, Jeffrey'

_publ_section_title
;
 Regioselective single and double conjugate additions to substituted
 cyclohexa-2,5-dienone monoacetals.
;
_journal_issue 15
_journal_name_full 'Organic letters'
_journal_page_first 3167
_journal_page_last 3170
_journal_paper_doi 10.1021/ol050715c
_journal_volume 7
_journal_year 2005
_chemical_formula_moiety 'C17 H25 N O9'
_chemical_formula_sum 'C17 H25 N O9'
_chemical_formula_weight 387.38
_chemical_name_systematic
; 
 Methyl 5,5-diethoxy-6-(-3-ethoxy-1-nitro-3-oxopropyl)-
 2-hydroxycyclohexa-1,3-dienecarboxylate 
;
_space_group_IT_number 2
_symmetry_cell_setting triclinic
_symmetry_space_group_name_Hall '-P 1'
_symmetry_space_group_name_H-M 'P -1'
_atom_sites_solution_hydrogens geom
_atom_sites_solution_primary direct
_atom_sites_solution_secondary difmap
_audit_creation_method SHELXL-97
_cell_angle_alpha 82.446(8)
_cell_angle_beta 77.047(7)
_cell_angle_gamma 77.608(7)
_cell_formula_units_Z 2
_cell_length_a 7.724(3)
_cell_length_b 8.590(3)
_cell_length_c 14.830(5)
_cell_measurement_reflns_used 3599
_cell_measurement_temperature 100(2)
_cell_measurement_theta_max 26.00
_cell_measurement_theta_min 2.43
_cell_volume 933.0(6)
_computing_cell_refinement 'Bruker SMART'
_computing_data_collection 'Bruker SMART'
_computing_data_reduction 'Bruker SAINT'
_computing_molecular_graphics 'SHELXTL (Sheldrick, 2000)'
_computing_publication_material 'SHELXTL (Sheldrick, 2000)'
_computing_structure_refinement 'SHELXTL (Sheldrick, 2000)'
_computing_structure_solution 'SHELXTL (Sheldrick, 2000)'
_diffrn_ambient_temperature 100(2)
_diffrn_measured_fraction_theta_full 0.947
_diffrn_measured_fraction_theta_max 0.947
_diffrn_measurement_device_type 'CCD area detector'
_diffrn_measurement_method '\w scan frames'
_diffrn_radiation_monochromator graphite
_diffrn_radiation_source 'fine-focus sealed tube'
_diffrn_radiation_type MoK\a
_diffrn_radiation_wavelength 0.71073
_diffrn_reflns_av_R_equivalents 0.0181
_diffrn_reflns_av_sigmaI/netI 0.0313
_diffrn_reflns_limit_h_max 9
_diffrn_reflns_limit_h_min -9
_diffrn_reflns_limit_k_max 7
_diffrn_reflns_limit_k_min -10
_diffrn_reflns_limit_l_max 18
_diffrn_reflns_limit_l_min -17
_diffrn_reflns_number 5812
_diffrn_reflns_theta_full 26.00
_diffrn_reflns_theta_max 26.00
_diffrn_reflns_theta_min 2.44
_diffrn_standards_decay_% -0.35
_diffrn_standards_number 119
_exptl_absorpt_coefficient_mu 0.112
_exptl_absorpt_correction_T_max 0.981
_exptl_absorpt_correction_T_min 0.956
_exptl_absorpt_correction_type multi-scan
_exptl_absorpt_process_details 'SADABS (Sheldrick, 2002)'
_exptl_crystal_colour colorless
_exptl_crystal_density_diffrn 1.379
_exptl_crystal_density_method 'not measured'
_exptl_crystal_description plate
_exptl_crystal_F_000 412
_exptl_crystal_size_max 0.38
_exptl_crystal_size_mid 0.20
_exptl_crystal_size_min 0.17
_refine_diff_density_max 0.351
_refine_diff_density_min -0.227
_refine_diff_density_rms 0.053
_refine_ls_extinction_method none
_refine_ls_goodness_of_fit_ref 1.054
_refine_ls_hydrogen_treatment constr
_refine_ls_matrix_type full
_refine_ls_number_parameters 244
_refine_ls_number_reflns 3484
_refine_ls_number_restraints 0
_refine_ls_restrained_S_all 1.054
_refine_ls_R_factor_all 0.0469
_refine_ls_R_factor_gt 0.0415
_refine_ls_shift/su_max 0.000
_refine_ls_shift/su_mean 0.000
_refine_ls_structure_factor_coef Fsqd
_refine_ls_weighting_details 'calc w=1/[\s^2^(Fo^2^)+(0.0700P)^2^+0.2400P] where P=(Fo^2^+2Fc^2^)/3'
_refine_ls_weighting_scheme calc
_refine_ls_wR_factor_gt 0.1107
_refine_ls_wR_factor_ref 0.1154
_reflns_number_gt 3061
_reflns_number_total 3484
_reflns_threshold_expression I>2\s(I)
_cod_data_source_file ol050715csi20050404_121828.cif
_cod_data_source_block compound_6_
_cod_depositor_comments
;
The following automatic conversions were performed:

'_symmetry_cell_setting' value 'Triclinic' changed to 'triclinic'
according to /home/saulius/struct/CIF-dictionaries/cif_core.dic
dictionary named 'cif_core.dic' version 2.4.1 from 2010-06-29.

Automatic conversion script
Id: cif_fix_values 1715 2011-07-08 13:25:40Z adriana 
;
_cod_database_code 1506579

loop_
_symmetry_equiv_pos_as_xyz
'x, y, z'
'-x, -y, -z'

loop_
_atom_site_label
_atom_site_type_symbol
_atom_site_fract_x
_atom_site_fract_y
_atom_site_fract_z
_atom_site_U_iso_or_equiv
_atom_site_adp_type
_atom_site_occupancy
_atom_site_symmetry_multiplicity
_atom_site_calc_flag
_atom_site_refinement_flags
C1 C 0.82282(18) 0.87834(17) 0.14507(10) 0.0178(3) Uani 1 1 d .
C2 C 0.73623(19) 0.88962(18) 0.06569(10) 0.0189(3) Uani 1 1 d .
H2 H 0.7696 0.9585 0.0119 0.023 Uiso 1 1 calc R
C3 C 0.61131(19) 0.80385(18) 0.06877(9) 0.0189(3) Uani 1 1 d .
H3 H 0.5506 0.8149 0.0186 0.023 Uiso 1 1 calc R
C4 C 0.56568(18) 0.68787(17) 0.15298(9) 0.0175(3) Uani 1 1 d .
C5 C 0.57267(18) 0.75599(17) 0.24296(9) 0.0161(3) Uani 1 1 d .
H5 H 0.5784 0.6633 0.2914 0.019 Uiso 1 1 calc R
C6 C 0.74720(18) 0.81583(17) 0.23097(9) 0.0171(3) Uani 1 1 d .
O7 O 0.97814(13) 0.93099(13) 0.12453(7) 0.0213(2) Uani 1 1 d .
H7 H 1.0200 0.9176 0.1757 0.026 Uiso 1 1 d R
O8 O 0.39494(13) 0.65676(12) 0.15150(7) 0.0189(2) Uani 1 1 d .
C9 C 0.3347(2) 0.53427(19) 0.22109(10) 0.0219(3) Uani 1 1 d .
H9A H 0.2884 0.5785 0.2822 0.026 Uiso 1 1 calc R
H9B H 0.4366 0.4439 0.2268 0.026 Uiso 1 1 calc R
C10 C 0.1881(2) 0.4783(2) 0.19128(11) 0.0269(4) Uani 1 1 d .
H10A H 0.1401 0.3995 0.2390 0.040 Uiso 1 1 d R
H10B H 0.2372 0.4289 0.1326 0.040 Uiso 1 1 d R
H10C H 0.0908 0.5696 0.1826 0.040 Uiso 1 1 d R
O11 O 0.69885(13) 0.54570(12) 0.15041(7) 0.0194(2) Uani 1 1 d .
C12 C 0.7416(2) 0.47121(19) 0.06466(10) 0.0255(3) Uani 1 1 d .
H12A H 0.8201 0.5303 0.0164 0.031 Uiso 1 1 calc R
H12B H 0.6292 0.4724 0.0428 0.031 Uiso 1 1 calc R
C13 C 0.8372(2) 0.3025(2) 0.08186(11) 0.0282(4) Uani 1 1 d .
H13A H 0.8705 0.2504 0.0238 0.042 Uiso 1 1 d R
H13B H 0.7571 0.2441 0.1283 0.042 Uiso 1 1 d R
H13C H 0.9468 0.3025 0.1048 0.042 Uiso 1 1 d R
C14 C 0.39895(18) 0.87677(17) 0.27908(9) 0.0165(3) Uani 1 1 d .
H14 H 0.2926 0.8262 0.2815 0.020 Uiso 1 1 calc R
N15 N 0.38072(15) 1.02896(14) 0.21451(8) 0.0178(3) Uani 1 1 d .
O16 O 0.27419(14) 1.04712(13) 0.16251(7) 0.0245(3) Uani 1 1 d .
O17 O 0.47382(14) 1.12637(13) 0.21747(7) 0.0234(3) Uani 1 1 d .
C18 C 0.38683(19) 0.92746(18) 0.37571(9) 0.0193(3) Uani 1 1 d .
H18A H 0.4977 0.9671 0.3765 0.023 Uiso 1 1 calc R
H18B H 0.2822 1.0164 0.3893 0.023 Uiso 1 1 calc R
C19 C 0.36579(18) 0.79109(19) 0.45037(9) 0.0192(3) Uani 1 1 d .
O20 O 0.33228(14) 0.66505(13) 0.44018(7) 0.0229(3) Uani 1 1 d .
O21 O 0.38695(15) 0.83161(13) 0.53064(7) 0.0247(3) Uani 1 1 d .
C22 C 0.3689(2) 0.7113(2) 0.60980(10) 0.0265(4) Uani 1 1 d .
H22A H 0.4337 0.7322 0.6561 0.032 Uiso 1 1 calc R
H22B H 0.4254 0.6040 0.5887 0.032 Uiso 1 1 calc R
C23 C 0.1735(2) 0.7135(2) 0.65451(11) 0.0340(4) Uani 1 1 d .
H23A H 0.1659 0.6390 0.7107 0.051 Uiso 1 1 d R
H23B H 0.1122 0.6810 0.6109 0.051 Uiso 1 1 d R
H23C H 0.1149 0.8218 0.6711 0.051 Uiso 1 1 d R
C24 C 0.84202(18) 0.80080(17) 0.30609(10) 0.0180(3) Uani 1 1 d .
O25 O 0.98004(13) 0.85227(13) 0.30195(7) 0.0232(3) Uani 1 1 d .
O26 O 0.76535(13) 0.72039(13) 0.38430(7) 0.0221(3) Uani 1 1 d .
C27 C 0.8553(2) 0.7013(2) 0.46141(11) 0.0300(4) Uani 1 1 d .
H27A H 0.7955 0.6347 0.5127 0.045 Uiso 1 1 d R
H27B H 0.8493 0.8065 0.4820 0.045 Uiso 1 1 d R
H27C H 0.9822 0.6498 0.4420 0.045 Uiso 1 1 d R

loop_
_atom_site_aniso_label
_atom_site_aniso_U_11
_atom_site_aniso_U_22
_atom_site_aniso_U_33
_atom_site_aniso_U_23
_atom_site_aniso_U_13
_atom_site_aniso_U_12
C1 0.0145(6) 0.0168(7) 0.0208(7) -0.0010(5) -0.0003(5) -0.0044(5)
C2 0.0180(7) 0.0209(7) 0.0158(6) 0.0016(5) 0.0001(5) -0.0050(6)
C3 0.0192(7) 0.0217(7) 0.0147(6) -0.0011(5) -0.0018(5) -0.0038(6)
C4 0.0153(6) 0.0192(7) 0.0181(7) -0.0005(5) -0.0019(5) -0.0057(6)
C5 0.0148(6) 0.0179(7) 0.0150(6) 0.0016(5) -0.0010(5) -0.0061(5)
C6 0.0145(6) 0.0182(7) 0.0183(7) -0.0019(5) -0.0009(5) -0.0045(5)
O7 0.0169(5) 0.0275(6) 0.0201(5) 0.0029(4) -0.0020(4) -0.0104(4)
O8 0.0178(5) 0.0212(5) 0.0190(5) 0.0019(4) -0.0026(4) -0.0099(4)
C9 0.0246(7) 0.0221(8) 0.0197(7) 0.0018(6) -0.0012(6) -0.0119(6)
C10 0.0240(8) 0.0276(8) 0.0297(8) 0.0007(6) -0.0026(6) -0.0114(7)
O11 0.0197(5) 0.0198(5) 0.0176(5) -0.0024(4) -0.0014(4) -0.0036(4)
C12 0.0269(8) 0.0277(8) 0.0208(7) -0.0071(6) -0.0007(6) -0.0043(7)
C13 0.0281(8) 0.0249(8) 0.0290(8) -0.0075(7) 0.0041(6) -0.0070(7)
C14 0.0160(6) 0.0162(7) 0.0170(7) 0.0016(5) -0.0013(5) -0.0067(5)
N15 0.0152(6) 0.0187(6) 0.0178(6) -0.0009(5) 0.0004(5) -0.0036(5)
O16 0.0216(5) 0.0285(6) 0.0242(5) 0.0032(4) -0.0086(4) -0.0054(4)
O17 0.0236(5) 0.0208(6) 0.0271(5) 0.0012(4) -0.0036(4) -0.0103(5)
C18 0.0187(7) 0.0206(7) 0.0173(7) -0.0013(6) -0.0003(5) -0.0047(6)
C19 0.0145(6) 0.0248(8) 0.0167(7) -0.0012(6) 0.0015(5) -0.0055(6)
O20 0.0240(5) 0.0251(6) 0.0198(5) 0.0002(4) -0.0007(4) -0.0104(4)
O21 0.0309(6) 0.0282(6) 0.0163(5) 0.0014(4) -0.0024(4) -0.0128(5)
C22 0.0333(8) 0.0298(9) 0.0176(7) 0.0049(6) -0.0058(6) -0.0125(7)
C23 0.0371(9) 0.0382(10) 0.0224(8) 0.0040(7) 0.0028(7) -0.0111(8)
C24 0.0156(7) 0.0188(7) 0.0179(7) -0.0013(5) 0.0009(5) -0.0042(6)
O25 0.0172(5) 0.0312(6) 0.0226(5) -0.0005(4) -0.0037(4) -0.0092(4)
O26 0.0190(5) 0.0309(6) 0.0166(5) 0.0033(4) -0.0031(4) -0.0087(4)
C27 0.0258(8) 0.0452(11) 0.0195(7) 0.0044(7) -0.0077(6) -0.0086(7)

loop_
_atom_type_symbol
_atom_type_description
_atom_type_scat_dispersion_real
_atom_type_scat_dispersion_imag
_atom_type_scat_source
C C 0.0033 0.0016 'International Tables Vol C Tables 4.2.6.8 and 6.1.1.4'
H H 0.0000 0.0000 'International Tables Vol C Tables 4.2.6.8 and 6.1.1.4'
N N 0.0061 0.0033 'International Tables Vol C Tables 4.2.6.8 and 6.1.1.4'
O O 0.0106 0.0060 'International Tables Vol C Tables 4.2.6.8 and 6.1.1.4'

loop_
_geom_angle_atom_site_label_1
_geom_angle_atom_site_label_2
_geom_angle_atom_site_label_3
_geom_angle
O7 C1 C6 125.10(13)
O7 C1 C2 113.80(12)
C6 C1 C2 121.10(13)
C3 C2 C1 120.01(13)
C3 C2 H2 120.0
C1 C2 H2 120.0
C2 C3 C4 119.61(13)
C2 C3 H3 120.2
C4 C3 H3 120.2
O8 C4 O11 111.55(12)
O8 C4 C3 106.26(11)
O11 C4 C3 111.12(11)
O8 C4 C5 113.63(11)
O11 C4 C5 103.36(11)
C3 C4 C5 111.03(12)
C6 C5 C4 109.82(11)
C6 C5 C14 115.14(12)
C4 C5 C14 112.74(11)
C6 C5 H5 106.2
C4 C5 H5 106.2
C14 C5 H5 106.2
C1 C6 C24 118.94(13)
C1 C6 C5 119.03(13)
C24 C6 C5 121.93(12)
C1 O7 H7 106.9
C4 O8 C9 115.01(11)
O8 C9 C10 107.82(12)
O8 C9 H9A 110.1
C10 C9 H9A 110.1
O8 C9 H9B 110.1
C10 C9 H9B 110.1
H9A C9 H9B 108.5
C9 C10 H10A 109.5
C9 C10 H10B 109.5
H10A C10 H10B 109.5
C9 C10 H10C 109.5
H10A C10 H10C 109.5
H10B C10 H10C 109.5
C4 O11 C12 114.73(11)
O11 C12 C13 108.18(12)
O11 C12 H12A 110.1
C13 C12 H12A 110.1
O11 C12 H12B 110.1
C13 C12 H12B 110.1
H12A C12 H12B 108.4
C12 C13 H13A 109.5
C12 C13 H13B 109.5
H13A C13 H13B 109.5
C12 C13 H13C 109.5
H13A C13 H13C 109.5
H13B C13 H13C 109.5
N15 C14 C18 106.62(12)
N15 C14 C5 111.45(10)
C18 C14 C5 114.56(12)
N15 C14 H14 108.0
C18 C14 H14 108.0
C5 C14 H14 108.0
O16 N15 O17 123.89(12)
O16 N15 C14 118.06(12)
O17 N15 C14 118.05(12)
C19 C18 C14 112.04(13)
C19 C18 H18A 109.2
C14 C18 H18A 109.2
C19 C18 H18B 109.2
C14 C18 H18B 109.2
H18A C18 H18B 107.9
O20 C19 O21 124.42(13)
O20 C19 C18 125.44(14)
O21 C19 C18 110.13(13)
C19 O21 C22 116.33(12)
O21 C22 C23 111.32(13)
O21 C22 H22A 109.4
C23 C22 H22A 109.4
O21 C22 H22B 109.4
C23 C22 H22B 109.4
H22A C22 H22B 108.0
C22 C23 H23A 109.5
C22 C23 H23B 109.5
H23A C23 H23B 109.5
C22 C23 H23C 109.5
H23A C23 H23C 109.5
H23B C23 H23C 109.5
O25 C24 O26 121.40(13)
O25 C24 C6 125.12(13)
O26 C24 C6 113.47(12)
C24 O26 C27 115.74(12)
O26 C27 H27A 109.5
O26 C27 H27B 109.5
H27A C27 H27B 109.5
O26 C27 H27C 109.5
H27A C27 H27C 109.5
H27B C27 H27C 109.5

loop_
_geom_bond_atom_site_label_1
_geom_bond_atom_site_label_2
_geom_bond_distance
C1 O7 1.3302(18)
C1 C6 1.369(2)
C1 C2 1.462(2)
C2 C3 1.324(2)
C2 H2 0.9500
C3 C4 1.5175(19)
C3 H3 0.9500
C4 O8 1.4060(18)
C4 O11 1.4165(17)
C4 C5 1.542(2)
C5 C6 1.510(2)
C5 C14 1.5461(19)
C5 H5 1.0000
C6 C24 1.443(2)
O7 H7 0.8743
O8 C9 1.4486(17)
C9 C10 1.490(2)
C9 H9A 0.9900
C9 H9B 0.9900
C10 H10A 0.9800
C10 H10B 0.9800
C10 H10C 0.9800
O11 C12 1.4390(18)
C12 C13 1.496(2)
C12 H12A 0.9900
C12 H12B 0.9900
C13 H13A 0.9800
C13 H13B 0.9800
C13 H13C 0.9800
C14 N15 1.5160(18)
C14 C18 1.529(2)
C14 H14 1.0000
N15 O16 1.2222(16)
N15 O17 1.2253(16)
C18 C19 1.511(2)
C18 H18A 0.9900
C18 H18B 0.9900
C19 O20 1.2011(19)
C19 O21 1.3362(18)
O21 C22 1.4611(18)
C22 C23 1.503(2)
C22 H22A 0.9900
C22 H22B 0.9900
C23 H23A 0.9800
C23 H23B 0.9800
C23 H23C 0.9800
C24 O25 1.2254(18)
C24 O26 1.3528(17)
O26 C27 1.4404(18)
C27 H27A 0.9800
C27 H27B 0.9800
C27 H27C 0.9800

loop_
_geom_hbond_atom_site_label_D
_geom_hbond_atom_site_label_H
_geom_hbond_atom_site_label_A
_geom_hbond_distance_DH
_geom_hbond_distance_HA
_geom_hbond_distance_DA
_geom_hbond_angle_DHA
_geom_hbond_site_symmetry_A
O7 H7 O25 0.87 1.86 2.6317(17) 146.3 .
O7 H7 O16 0.87 2.42 2.8715(17) 112.9 1_655

loop_
_geom_torsion_atom_site_label_1
_geom_torsion_atom_site_label_2
_geom_torsion_atom_site_label_3
_geom_torsion_atom_site_label_4
_geom_torsion
O7 C1 C2 C3 161.40(13)
C6 C1 C2 C3 -17.5(2)
C1 C2 C3 C4 -3.1(2)
C2 C3 C4 O8 160.74(13)
C2 C3 C4 O11 -77.74(17)
C2 C3 C4 C5 36.72(17)
O8 C4 C5 C6 -168.85(11)
O11 C4 C5 C6 70.08(13)
C3 C4 C5 C6 -49.14(15)
O8 C4 C5 C14 -39.01(16)
O11 C4 C5 C14 -160.09(10)
C3 C4 C5 C14 80.70(14)
O7 C1 C6 C24 -1.5(2)
C2 C1 C6 C24 177.28(12)
O7 C1 C6 C5 -178.05(13)
C2 C1 C6 C5 0.8(2)
C4 C5 C6 C1 32.36(17)
C14 C5 C6 C1 -96.17(15)
C4 C5 C6 C24 -144.05(13)
C14 C5 C6 C24 87.42(16)
O11 C4 O8 C9 52.34(15)
C3 C4 O8 C9 173.59(11)
C5 C4 O8 C9 -64.02(15)
C4 O8 C9 C10 -161.42(12)
O8 C4 O11 C12 67.37(14)
C3 C4 O11 C12 -51.01(16)
C5 C4 O11 C12 -170.17(11)
C4 O11 C12 C13 -162.97(12)
C6 C5 C14 N15 59.06(16)
C4 C5 C14 N15 -68.01(15)
C6 C5 C14 C18 -62.10(15)
C4 C5 C14 C18 170.83(11)
C18 C14 N15 O16 -131.71(12)
C5 C14 N15 O16 102.60(14)
C18 C14 N15 O17 48.37(15)
C5 C14 N15 O17 -77.31(15)
N15 C14 C18 C19 168.65(11)
C5 C14 C18 C19 -67.57(15)
C14 C18 C19 O20 -11.7(2)
C14 C18 C19 O21 169.37(11)
O20 C19 O21 C22 0.6(2)
C18 C19 O21 C22 179.56(11)
C19 O21 C22 C23 -82.05(17)
C1 C6 C24 O25 6.6(2)
C5 C6 C24 O25 -177.01(13)
C1 C6 C24 O26 -172.55(12)
C5 C6 C24 O26 3.87(19)
O25 C24 O26 C27 0.6(2)
C6 C24 O26 C27 179.72(12)
